data_2011475
loop_
_publ_author_name
'Kleinhenz, Sven'
'Tulloch, Arran A. D.'
'Danopoulos, Andreas A.'

_publ_section_title
;
 3-<i>tert</i>-Butyl-1-(2-pyridylmethyl)-3<i>H</i>-imidazolium bromide
 hydrate
;
_journal_issue 10
_journal_name_full 'Acta Crystallographica Section C'
_journal_page_first e476
_journal_page_last e476
_journal_paper_doi 10.1107/S0108270100012026
_journal_volume 56
_journal_year 2000
_chemical_formula_iupac 'C13 H18 N3 1+, Br1 1-, H2 O1'
_chemical_formula_moiety 'C13 H18 N3 1+, Br1 1-, H2 O1'
_chemical_formula_sum 'C13 H20 Br N3 O'
_chemical_formula_weight 314.23
_chemical_melting_point 338
_chemical_name_common
;
[(3-tert-Butyl)-1-(2-picolyl) imidazolium] bromide.H~2~O
;
_chemical_name_systematic
;
 3-tert-Butyl-1-pyridin-2-ylmethyl-3H-imidazolium bromide-water (1/1)
;
_space_group_IT_number 14
_symmetry_cell_setting monoclinic
_symmetry_space_group_name_Hall '-P 2ybc'
_symmetry_space_group_name_H-M 'P 1 21/c 1'
_audit_creation_method SHELXL-97
_cell_angle_alpha 90.00
_cell_angle_beta 92.11(3)
_cell_angle_gamma 90.00
_cell_formula_units_Z 4
_cell_length_a 9.7083(19)
_cell_length_b 13.214(3)
_cell_length_c 11.574(2)
_cell_measurement_reflns_used 12783
_cell_measurement_temperature 150(2)
_cell_measurement_theta_max 26.373
_cell_measurement_theta_min .998
_cell_volume 1483.8(5)
_computing_cell_refinement 'SCALEPACK (Otwinowski & Minor 1997)'
_computing_data_collection 'COLLECT (Hooft, 1998)'
_computing_data_reduction 'DENZO and SCALEPACK (Otwinowski & Minor, 1997)'
_computing_publication_material 'PLATON (Spek, 1990)'
_computing_structure_refinement 'SHELXL97 (Sheldrick, 1997)'
_computing_structure_solution 'SHELXS97 (Sheldrick, 1990)'
_diffrn_ambient_temperature 150(2)
_diffrn_detector_area_resol_mean '9.091 pixels mm^-1^'
_diffrn_measured_fraction_theta_full .997
_diffrn_measured_fraction_theta_max .997
_diffrn_measurement_device_type 'Enraf-Nonius KappaCCD area-detector'
_diffrn_measurement_method '\f and \w scans to fill Ewald sphere'
_diffrn_radiation_source 'Nonius FR591 rotating anode'
_diffrn_radiation_type MoK\a
_diffrn_radiation_wavelength .71073
_diffrn_reflns_av_R_equivalents .048
_diffrn_reflns_av_sigmaI/netI .0229
_diffrn_reflns_limit_h_max 12
_diffrn_reflns_limit_h_min -12
_diffrn_reflns_limit_k_max 16
_diffrn_reflns_limit_k_min -16
_diffrn_reflns_limit_l_max 14
_diffrn_reflns_limit_l_min -14
_diffrn_reflns_number 30583
_diffrn_reflns_theta_full 26.35
_diffrn_reflns_theta_max 26.35
_diffrn_reflns_theta_min 2.10
_exptl_absorpt_coefficient_mu 2.764
_exptl_absorpt_correction_T_max .724
_exptl_absorpt_correction_T_min .608
_exptl_absorpt_correction_type multi-scan
_exptl_absorpt_process_details
;
SORTAV (Blessing, 1995)
;
_exptl_crystal_colour colorless
_exptl_crystal_density_diffrn 1.407
_exptl_crystal_density_method 'not measured'
_exptl_crystal_description prism
_exptl_crystal_F_000 648
_exptl_crystal_size_max .20
_exptl_crystal_size_mid .20
_exptl_crystal_size_min .13
_refine_diff_density_max .411
_refine_diff_density_min -.640
_refine_ls_extinction_method none
_refine_ls_goodness_of_fit_ref 1.065
_refine_ls_hydrogen_treatment refall
_refine_ls_matrix_type full
_refine_ls_number_parameters 243
_refine_ls_number_reflns 3021
_refine_ls_number_restraints 0
_refine_ls_restrained_S_all 1.065
_refine_ls_R_factor_all .036
_refine_ls_R_factor_gt .029
_refine_ls_shift/su_max <0.001
_refine_ls_shift/su_mean .000
_refine_ls_structure_factor_coef Fsqd
_refine_ls_weighting_details
;
calc w = 1/[\s^2^(Fo^2^)+(0.0362P)^2^+0.7258P] where P = (Fo^2^+2Fc^2^)/3
;
_refine_ls_weighting_scheme calc
_refine_ls_wR_factor_ref .071
_reflns_number_gt 2608
_reflns_number_total 3021
_reflns_threshold_expression I>2\s(I)
_cod_data_source_file qd0037.cif
_cod_data_source_block I
_cod_depositor_comments
;
The following automatic conversions were performed:
'_symmetry_cell_setting' value 'Monoclinic' changed to 'monoclinic'
according to '/home/saulius/struct/CIF-dictionaries/cif_core.dic'
dictionary named 'cif_core.dic' version 2.4.1 from 2010-06-29.

Automatic conversion script
Id: cif_fix_enum 1527 2010-12-29 10:47:43Z saulius 

The following automatic conversions were performed:

'_symmetry_cell_setting' value 'Monoclinic' changed to 'monoclinic'
according to /home/saulius/struct/CIF-dictionaries/cif_core.dic
dictionary named 'cif_core.dic' version 2.4.1 from 2010-06-29.

Automatic conversion script
Id: cif_fix_values 1715 2011-07-08 13:25:40Z adriana 
;
_cod_original_sg_symbol_H-M 'P 21/c'
_cod_database_code 2011475
_cod_database_fobs_code 2011475

loop_
_symmetry_equiv_pos_as_xyz
'x, y, z'
'-x, y+1/2, -z+1/2'
'-x, -y, -z'
'x, -y-1/2, z-1/2'

loop_
_atom_site_label
_atom_site_fract_x
_atom_site_fract_y
_atom_site_fract_z
_atom_site_U_iso_or_equiv
_atom_site_adp_type
_atom_site_calc_flag
_atom_site_refinement_flags
_atom_site_occupancy
_atom_site_disorder_assembly
_atom_site_disorder_group
_atom_site_type_symbol
Br1 .18513(2) .450742(16) .167066(18) .03382(9) Uani d . 1 . . Br
O1 .1243(2) .60311(16) -.05503(19) .0586(5) Uani d . 1 . . O
H1O .133(4) .554(3) .008(4) .096(13) Uiso d . 1 . . H
H2O .036(4) .586(3) -.093(3) .098(12) Uiso d . 1 . . H
N3 .50407(16) .70403(12) .21611(14) .0257(4) Uani d . 1 . . N
C9 .6239(2) .75062(16) .20567(18) .0295(4) Uani d . 1 . . C
N1 .72228(18) .85982(14) -.00486(16) .0354(4) Uani d . 1 . . N
N2 .70269(17) .69535(13) .13871(14) .0280(4) Uani d . 1 . . N
C8 .5068(2) .61527(16) .15283(17) .0300(5) Uani d . 1 . . C
C7 .6306(2) .61038(16) .10490(18) .0322(5) Uani d . 1 . . C
C5 .8379(2) .80788(15) .01385(17) .0281(4) Uani d . 1 . . C
C6 .8410(2) .72510(19) .1046(2) .0337(5) Uani d . 1 . . C
C2 .8407(3) .96158(17) -.1413(2) .0394(5) Uani d . 1 . . C
C3 .9593(3) .90656(19) -.1212(2) .0428(6) Uani d . 1 . . C
C4 .9586(2) .82838(18) -.0428(2) .0385(5) Uani d . 1 . . C
C1 .7261(3) .93589(18) -.0822(2) .0402(5) Uani d . 1 . . C
C10 .3859(2) .74071(15) .28505(17) .0292(4) Uani d . 1 . . C
C11 .2587(2) .74743(19) .2046(2) .0357(5) Uani d . 1 . . C
C12 .3641(3) .6647(2) .3811(2) .0432(6) Uani d . 1 . . C
C13 .4228(3) .8456(2) .3321(3) .0528(7) Uani d . 1 . . C
H61 .887(3) .6669(19) .073(2) .044(7) Uiso d . 1 . . H
H81 .431(3) .5736(17) .146(2) .034(6) Uiso d . 1 . . H
H62 .889(2) .7519(17) .173(2) .038(6) Uiso d . 1 . . H
H31 1.040(3) .922(2) -.163(3) .059(8) Uiso d . 1 . . H
H71 .668(3) .5585(18) .057(2) .043(7) Uiso d . 1 . . H
H11 .640(3) .9733(18) -.089(2) .042(7) Uiso d . 1 . . H
H9 .652(2) .8064(17) .2420(18) .025(5) Uiso d . 1 . . H
H121 .343(3) .599(2) .354(2) .045(7) Uiso d . 1 . . H
H131 .504(3) .8375(18) .388(2) .045(7) Uiso d . 1 . . H
H122 .444(3) .663(2) .432(2) .058(8) Uiso d . 1 . . H
H111 .227(3) .679(2) .172(2) .040(6) Uiso d . 1 . . H
H112 .187(3) .7733(19) .248(2) .045(7) Uiso d . 1 . . H
H132 .345(3) .866(2) .378(3) .064(8) Uiso d . 1 . . H
H21 .841(3) 1.014(2) -.198(2) .053(7) Uiso d . 1 . . H
H123 .290(3) .684(2) .426(2) .055(8) Uiso d . 1 . . H
H41 1.037(3) .7895(19) -.026(2) .044(7) Uiso d . 1 . . H
H113 .275(3) .793(2) .141(2) .048(7) Uiso d . 1 . . H
H133 .442(4) .897(3) .266(3) .091(12) Uiso d . 1 . . H

loop_
_atom_site_aniso_label
_atom_site_aniso_U_11
_atom_site_aniso_U_22
_atom_site_aniso_U_33
_atom_site_aniso_U_12
_atom_site_aniso_U_13
_atom_site_aniso_U_23
Br1 .03197(15) .03281(14) .03663(14) .00503(8) .00065(9) -.00401(8)
O1 .0383(11) .0695(13) .0678(13) -.0124(9) -.0008(9) .0240(11)
N3 .0250(9) .0288(9) .0238(8) -.0019(7) .0071(7) -.0019(7)
C9 .0295(12) .0282(11) .0312(10) -.0027(9) .0070(9) -.0027(9)
N1 .0291(10) .0397(10) .0376(10) .0004(8) .0054(8) .0073(8)
N2 .0268(9) .0314(9) .0263(8) -.0001(7) .0082(7) .0035(7)
C8 .0315(12) .0291(11) .0299(10) -.0047(9) .0059(9) -.0062(8)
C7 .0337(12) .0324(11) .0311(10) .0007(9) .0077(9) -.0038(9)
C5 .0277(11) .0306(10) .0262(10) -.0032(8) .0044(8) -.0020(8)
C6 .0225(11) .0434(13) .0357(12) .0010(9) .0086(9) .0069(10)
C2 .0494(15) .0321(12) .0369(12) -.0082(10) .0067(11) .0050(10)
C3 .0404(14) .0410(13) .0480(14) -.0096(11) .0163(11) .0051(11)
C4 .0288(12) .0419(13) .0456(13) -.0001(10) .0122(10) .0066(10)
C1 .0365(14) .0405(13) .0438(13) .0016(10) .0029(11) .0082(10)
C10 .0236(11) .0360(11) .0285(10) -.0006(8) .0066(8) -.0086(9)
C11 .0326(13) .0392(13) .0353(12) .0052(10) .0028(10) -.0020(10)
C12 .0294(13) .072(2) .0287(11) .0062(12) .0099(11) .0051(12)
C13 .0350(14) .0547(17) .0696(18) -.0056(12) .0145(14) -.0373(15)

loop_
_atom_type_symbol
_atom_type_description
_atom_type_scat_dispersion_real
_atom_type_scat_dispersion_imag
_atom_type_scat_source
C C .0033 .0016 'International Tables Vol C Tables 4.2.6.8 and 6.1.1.4'
H H .0000 .0000 'International Tables Vol C Tables 4.2.6.8 and 6.1.1.4'
N N .0061 .0033 'International Tables Vol C Tables 4.2.6.8 and 6.1.1.4'
O O .0106 .0060 'International Tables Vol C Tables 4.2.6.8 and 6.1.1.4'
Br Br -.2901 2.4595 'International Tables Vol C Tables 4.2.6.8 and 6.1.1.4'

loop_
_geom_angle_atom_site_label_1
_geom_angle_atom_site_label_2
_geom_angle_atom_site_label_3
_geom_angle
H1O O1 H2O 104(3)
C9 N3 C8 108.15(17)
C9 N3 C10 126.07(17)
C8 N3 C10 125.78(16)
N3 C9 N2 108.90(19)
N3 C9 H9 126.9(14)
N2 C9 H9 123.9(14)
C5 N1 C1 116.77(19)
C9 N2 C7 108.54(18)
C9 N2 C6 124.20(19)
C7 N2 C6 127.21(18)
C7 C8 N3 107.10(19)
C7 C8 H81 131.4(15)
N3 C8 H81 121.4(15)
C8 C7 N2 107.31(19)
C8 C7 H71 129.2(15)
N2 C7 H71 123.5(15)
N1 C5 C4 123.0(2)
N1 C5 C6 118.77(18)
C4 C5 C6 118.15(19)
N2 C6 C5 112.65(18)
N2 C6 H61 109.4(15)
C5 C6 H61 107.7(15)
N2 C6 H62 107.2(14)
C5 C6 H62 107.3(14)
H61 C6 H62 113(2)
C1 C2 C3 118.4(2)
C1 C2 H21 123.2(17)
C3 C2 H21 118.4(17)
C2 C3 C4 119.0(2)
C2 C3 H31 120.0(17)
C4 C3 H31 121.0(17)
C3 C4 C5 118.8(2)
C3 C4 H41 122.0(16)
C5 C4 H41 119.2(16)
N1 C1 C2 124.0(2)
N1 C1 H11 113.1(15)
C2 C1 H11 122.8(15)
N3 C10 C12 107.76(17)
N3 C10 C11 108.21(17)
C12 C10 C11 110.79(19)
N3 C10 C13 107.99(18)
C12 C10 C13 112.1(2)
C11 C10 C13 109.9(2)
C10 C11 H111 113.5(14)
C10 C11 H112 106.9(15)
H111 C11 H112 108(2)
C10 C11 H113 110.3(15)
H111 C11 H113 109(2)
H112 C11 H113 109(2)
C10 C12 H121 113.8(16)
C10 C12 H122 109.4(17)
H121 C12 H122 110(2)
C10 C12 H123 110.9(17)
H121 C12 H123 106(2)
H122 C12 H123 106(2)
C10 C13 H131 107.5(15)
C10 C13 H132 105.5(17)
H131 C13 H132 107(2)
C10 C13 H133 112(2)
H131 C13 H133 112(2)
H132 C13 H133 112(3)

loop_
_geom_bond_atom_site_label_1
_geom_bond_atom_site_label_2
_geom_bond_site_symmetry_2
_geom_bond_distance
_geom_bond_publ_flag
O1 H1O . .98(4) ?
O1 H2O . .98(4) ?
N3 C9 . 1.326(3) ?
N3 C8 . 1.383(3) ?
N3 C10 . 1.502(2) ?
C9 N2 . 1.327(3) ?
C9 H9 . .89(2) ?
N1 C5 . 1.327(3) ?
N1 C1 . 1.348(3) ?
N2 C7 . 1.373(3) ?
N2 C6 . 1.467(3) ?
C8 C7 . 1.344(3) ?
C8 H81 . .92(2) ?
C7 H71 . .96(3) ?
C5 C4 . 1.390(3) ?
C5 C6 . 1.516(3) ?
C6 H61 . .97(3) ?
C6 H62 . .97(2) ?
C2 C1 . 1.370(4) ?
C2 C3 . 1.374(4) ?
C2 H21 . .96(3) ?
C3 C4 . 1.376(3) ?
C3 H31 . .96(3) ?
C4 H41 . .93(3) ?
C1 H11 . .97(3) ?
C10 C12 . 1.519(3) ?
C10 C11 . 1.521(3) ?
C10 C13 . 1.527(3) ?
C11 H111 . 1.03(3) ?
C11 H112 . .94(3) ?
C11 H113 . .97(3) ?
C12 H121 . .95(3) ?
C12 H122 . .96(3) ?
C12 H123 . .94(3) ?
C13 H131 . 1.00(3) ?
C13 H132 . .97(3) ?
C13 H133 . 1.05(4) ?

loop_
_geom_hbond_atom_site_label_D
_geom_hbond_atom_site_label_H
_geom_hbond_atom_site_label_A
_geom_hbond_site_symmetry_A
_geom_hbond_distance_DH
_geom_hbond_distance_HA
_geom_hbond_distance_DA
_geom_hbond_angle_DHA
_geom_hbond_publ_flag
C13 H132 O1 4_576 .97(3) 2.34(3) 3.292(3) 165(2) yes
O1 H2O Br1 3_565 .98(4) 2.33(4) 3.305(2) 175(3) yes
O1 H1O Br1 . .98(4) 2.33(4) 3.301(2) 171(3) yes

loop_
_geom_torsion_atom_site_label_1
_geom_torsion_atom_site_label_2
_geom_torsion_atom_site_label_3
_geom_torsion_atom_site_label_4
_geom_torsion
C8 N3 C9 N2 -.1(2)
C10 N3 C9 N2 179.64(17)
N3 C9 N2 C7 .1(2)
N3 C9 N2 C6 177.71(18)
C9 N3 C8 C7 .0(2)
C10 N3 C8 C7 -179.70(18)
N3 C8 C7 N2 .0(2)
C9 N2 C7 C8 -.1(2)
C6 N2 C7 C8 -177.60(19)
C1 N1 C5 C4 -.5(3)
C1 N1 C5 C6 176.9(2)
C9 N2 C6 C5 -74.3(3)
C7 N2 C6 C5 102.8(2)
N1 C5 C6 N2 15.4(3)
C4 C5 C6 N2 -167.1(2)
C1 C2 C3 C4 -.2(4)
C2 C3 C4 C5 -.2(4)
N1 C5 C4 C3 .6(4)
C6 C5 C4 C3 -176.9(2)
C5 N1 C1 C2 .1(4)
C3 C2 C1 N1 .2(4)
C9 N3 C10 C12 -116.2(2)
C8 N3 C10 C12 63.4(3)
C9 N3 C10 C11 123.9(2)
C8 N3 C10 C11 -56.4(3)
C9 N3 C10 C13 5.0(3)
C8 N3 C10 C13 -175.3(2)

loop_
_cod_related_entry_id
_cod_related_entry_database
_cod_related_entry_code
1 ChemSpider 21105791
